data_2229361
loop_
_publ_author_name
'Saraswathi, B. S.'
'Foro, Sabine'
'Gowda, B. Thimme'

_publ_section_title
;
 <i>N</i>,<i>N</i>'-Bis(2-methylphenyl)succinamide
;
_journal_coeditor_code DS2092
_journal_issue 3
_journal_name_full 'Acta Crystallographica Section E'
_journal_page_first o607
_journal_paper_doi 10.1107/S1600536811004442
_journal_volume 67
_journal_year 2011
_chemical_formula_iupac 'C18 H20 N2 O2'
_chemical_formula_moiety 'C18 H20 N2 O2'
_chemical_formula_sum 'C18 H20 N2 O2'
_chemical_formula_weight 296.36
_chemical_name_systematic
;
<i>N</i>,<i>N</i>'-Bis(2-methylphenyl)succinamide
;
_space_group_IT_number 14
_symmetry_cell_setting monoclinic
_symmetry_space_group_name_Hall '-P 2ybc'
_symmetry_space_group_name_H-M 'P 1 21/c 1'
_atom_sites_solution_hydrogens geom
_atom_sites_solution_primary direct
_atom_sites_solution_secondary difmap
_audit_creation_method SHELXL-97
_cell_angle_alpha 90.00
_cell_angle_beta 101.97(2)
_cell_angle_gamma 90.00
_cell_formula_units_Z 2
_cell_length_a 11.586(2)
_cell_length_b 7.9550(10)
_cell_length_c 8.8030(10)
_cell_measurement_reflns_used 887
_cell_measurement_temperature 293(2)
_cell_measurement_theta_max 27.61
_cell_measurement_theta_min 2.56
_cell_volume 793.7(2)
_computing_cell_refinement
;
CrysAlis RED (Oxford Diffraction, 2009)
;
_computing_data_collection
;
CrysAlis CCD (Oxford Diffraction, 2009)
;
_computing_data_reduction
;
CrysAlis RED (Oxford Diffraction, 2009)
;
_computing_molecular_graphics 'PLATON (Spek, 2009)'
_computing_publication_material 'SHELXL97 (Sheldrick, 2008)'
_computing_structure_refinement 'SHELXL97 (Sheldrick, 2008)'
_computing_structure_solution 'SHELXS97 (Sheldrick, 2008)'
_diffrn_ambient_temperature 293(2)
_diffrn_measured_fraction_theta_full 0.997
_diffrn_measured_fraction_theta_max 0.997
_diffrn_measurement_device_type
;
Oxford Diffraction Xcalibur diffractometer
with a Sapphire CCD detector
;
_diffrn_measurement_method
;
Rotation method data acquisition using \w
;
_diffrn_radiation_monochromator graphite
_diffrn_radiation_source 'fine-focus sealed tube'
_diffrn_radiation_type MoK\a
_diffrn_radiation_wavelength 0.71073
_diffrn_reflns_av_R_equivalents 0.0324
_diffrn_reflns_av_sigmaI/netI 0.0557
_diffrn_reflns_limit_h_max 13
_diffrn_reflns_limit_h_min -14
_diffrn_reflns_limit_k_max 7
_diffrn_reflns_limit_k_min -9
_diffrn_reflns_limit_l_max 11
_diffrn_reflns_limit_l_min -5
_diffrn_reflns_number 3109
_diffrn_reflns_theta_full 26.37
_diffrn_reflns_theta_max 26.37
_diffrn_reflns_theta_min 3.13
_diffrn_standards_decay_% 0
_exptl_absorpt_coefficient_mu 0.082
_exptl_absorpt_correction_T_max 0.9976
_exptl_absorpt_correction_T_min 0.9681
_exptl_absorpt_correction_type multi-scan
_exptl_absorpt_process_details
;
(CrysAlis RED; Oxford Diffraction, 2009)
;
_exptl_crystal_colour colourless
_exptl_crystal_density_diffrn 1.240
_exptl_crystal_density_method 'not measured'
_exptl_crystal_description needle
_exptl_crystal_F_000 316
_exptl_crystal_size_max 0.40
_exptl_crystal_size_mid 0.08
_exptl_crystal_size_min 0.03
_refine_diff_density_max 0.188
_refine_diff_density_min -0.210
_refine_ls_extinction_method none
_refine_ls_goodness_of_fit_ref 0.970
_refine_ls_hydrogen_treatment mixed
_refine_ls_matrix_type full
_refine_ls_number_parameters 104
_refine_ls_number_reflns 1615
_refine_ls_number_restraints 1
_refine_ls_restrained_S_all 0.969
_refine_ls_R_factor_all 0.1202
_refine_ls_R_factor_gt 0.0656
_refine_ls_shift/su_max 0.001
_refine_ls_shift/su_mean 0.000
_refine_ls_structure_factor_coef Fsqd
_refine_ls_weighting_details 'calc w=1/[\s^2^(Fo^2^)+(0.0688P)^2^+0.5489P] where P=(Fo^2^+2Fc^2^)/3'
_refine_ls_weighting_scheme calc
_refine_ls_wR_factor_gt 0.1345
_refine_ls_wR_factor_ref 0.1626
_reflns_number_gt 987
_reflns_number_total 1615
_reflns_threshold_expression I>2sigma(I)
_cod_data_source_file ds2092.cif
_cod_data_source_block I
_cod_original_cell_volume 793.70(19)
_cod_original_sg_symbol_H-M 'P 21/c'
_cod_database_code 2229361
_cod_database_fobs_code 2229361

loop_
_symmetry_equiv_pos_as_xyz
'x, y, z'
'-x, y+1/2, -z+1/2'
'-x, -y, -z'
'x, -y-1/2, z-1/2'

loop_
_atom_site_type_symbol
_atom_site_label
_atom_site_fract_x
_atom_site_fract_y
_atom_site_fract_z
_atom_site_U_iso_or_equiv
_atom_site_adp_type
_atom_site_calc_flag
_atom_site_refinement_flags
_atom_site_occupancy
_atom_site_disorder_assembly
_atom_site_disorder_group
C C1 0.2287(2) 0.4159(3) 0.4527(3) 0.0332(6) Uani d . 1 . .
C C2 0.3283(2) 0.3765(4) 0.3956(3) 0.0375(7) Uani d . 1 . .
C C3 0.3804(3) 0.5058(4) 0.3267(4) 0.0509(8) Uani d . 1 . .
H H3 0.4469 0.4828 0.2866 0.061 Uiso calc R 1 . .
C C4 0.3357(3) 0.6671(4) 0.3168(4) 0.0572(9) Uani d . 1 . .
H H4 0.3712 0.7505 0.2682 0.069 Uiso calc R 1 . .
C C5 0.2395(3) 0.7053(4) 0.3778(4) 0.0544(9) Uani d . 1 . .
H H5 0.2106 0.8147 0.3732 0.065 Uiso calc R 1 . .
C C6 0.1859(3) 0.5800(4) 0.4459(4) 0.0468(8) Uani d . 1 . .
H H6 0.1206 0.6051 0.4879 0.056 Uiso calc R 1 . .
C C7 0.1138(2) 0.1563(3) 0.4500(3) 0.0299(6) Uani d . 1 . .
C C8 0.0525(2) 0.0450(4) 0.5479(3) 0.0356(7) Uani d . 1 . .
H H8A 0.1082 -0.0375 0.6013 0.043 Uiso calc R 1 . .
H H8B 0.0266 0.1130 0.6259 0.043 Uiso calc R 1 . .
C C9 0.3816(3) 0.2030(4) 0.4074(4) 0.0540(9) Uani d . 1 . .
H H9A 0.3508 0.1415 0.3140 0.065 Uiso calc R 1 . .
H H9B 0.3622 0.1452 0.4946 0.065 Uiso calc R 1 . .
H H9C 0.4658 0.2118 0.4212 0.065 Uiso calc R 1 . .
N N1 0.1685(2) 0.2917(3) 0.5239(2) 0.0355(6) Uani d D 1 . .
H H1N 0.155(2) 0.310(3) 0.614(2) 0.043 Uiso d D 1 . .
O O1 0.11453(17) 0.1214(2) 0.31422(19) 0.0414(6) Uani d . 1 . .

loop_
_atom_site_aniso_label
_atom_site_aniso_U_11
_atom_site_aniso_U_22
_atom_site_aniso_U_33
_atom_site_aniso_U_12
_atom_site_aniso_U_13
_atom_site_aniso_U_23
C1 0.0376(14) 0.0357(16) 0.0271(13) -0.0083(12) 0.0085(11) -0.0046(12)
C2 0.0355(14) 0.0414(17) 0.0352(15) -0.0055(13) 0.0065(12) -0.0030(13)
C3 0.0444(17) 0.061(2) 0.0507(19) -0.0170(17) 0.0179(15) 0.0004(17)
C4 0.068(2) 0.047(2) 0.057(2) -0.0246(17) 0.0158(17) 0.0051(17)
C5 0.070(2) 0.0332(18) 0.062(2) -0.0114(16) 0.0176(18) -0.0029(16)
C6 0.0522(18) 0.0400(18) 0.0511(19) -0.0041(14) 0.0171(15) -0.0092(15)
C7 0.0344(14) 0.0312(14) 0.0249(13) -0.0012(12) 0.0078(10) 0.0012(12)
C8 0.0444(16) 0.0378(16) 0.0259(14) -0.0092(12) 0.0105(12) 0.0028(12)
C9 0.0439(17) 0.058(2) 0.062(2) 0.0057(16) 0.0154(15) 0.0040(17)
N1 0.0465(13) 0.0373(13) 0.0262(11) -0.0094(11) 0.0158(10) -0.0048(10)
O1 0.0570(13) 0.0437(12) 0.0264(10) -0.0154(10) 0.0157(9) -0.0039(9)

loop_
_atom_type_symbol
_atom_type_description
_atom_type_scat_dispersion_real
_atom_type_scat_dispersion_imag
_atom_type_scat_source
C C 0.0033 0.0016 'International Tables Vol C Tables 4.2.6.8 and 6.1.1.4'
H H 0.0000 0.0000 'International Tables Vol C Tables 4.2.6.8 and 6.1.1.4'
N N 0.0061 0.0033 'International Tables Vol C Tables 4.2.6.8 and 6.1.1.4'
O O 0.0106 0.0060 'International Tables Vol C Tables 4.2.6.8 and 6.1.1.4'

loop_
_geom_angle_atom_site_label_1
_geom_angle_atom_site_label_2
_geom_angle_atom_site_label_3
_geom_angle_site_symmetry_1
_geom_angle_site_symmetry_3
_geom_angle
_geom_angle_publ_flag
C2 C1 C6 . . 120.8(3) ?
C2 C1 N1 . . 121.5(2) ?
C6 C1 N1 . . 117.7(2) ?
C1 C2 C3 . . 117.3(3) ?
C1 C2 C9 . . 122.8(2) ?
C3 C2 C9 . . 119.9(3) ?
C4 C3 C2 . . 121.6(3) ?
C4 C3 H3 . . 119.2 ?
C2 C3 H3 . . 119.2 ?
C5 C4 C3 . . 120.5(3) ?
C5 C4 H4 . . 119.8 ?
C3 C4 H4 . . 119.8 ?
C4 C5 C6 . . 119.2(3) ?
C4 C5 H5 . . 120.4 ?
C6 C5 H5 . . 120.4 ?
C5 C6 C1 . . 120.6(3) ?
C5 C6 H6 . . 119.7 ?
C1 C6 H6 . . 119.7 ?
O1 C7 N1 . . 123.6(2) ?
O1 C7 C8 . . 121.4(2) ?
N1 C7 C8 . . 115.0(2) ?
C8 C8 C7 3_556 . 112.3(3) ?
C8 C8 H8A 3_556 . 109.2 ?
C7 C8 H8A . . 109.2 ?
C8 C8 H8B 3_556 . 109.2 ?
C7 C8 H8B . . 109.2 ?
H8A C8 H8B . . 107.9 ?
C2 C9 H9A . . 109.5 ?
C2 C9 H9B . . 109.5 ?
H9A C9 H9B . . 109.5 ?
C2 C9 H9C . . 109.5 ?
H9A C9 H9C . . 109.5 ?
H9B C9 H9C . . 109.5 ?
C7 N1 C1 . . 124.5(2) ?
C7 N1 H1N . . 115.1(19) ?
C1 N1 H1N . . 119.6(19) ?

loop_
_geom_bond_atom_site_label_1
_geom_bond_atom_site_label_2
_geom_bond_site_symmetry_2
_geom_bond_distance
_geom_bond_publ_flag
C1 C2 . 1.387(4) ?
C1 C6 . 1.393(4) ?
C1 N1 . 1.427(3) ?
C2 C3 . 1.393(4) ?
C2 C9 . 1.507(4) ?
C3 C4 . 1.380(5) ?
C3 H3 . 0.9300 ?
C4 C5 . 1.368(4) ?
C4 H4 . 0.9300 ?
C5 C6 . 1.376(4) ?
C5 H5 . 0.9300 ?
C6 H6 . 0.9300 ?
C7 O1 . 1.229(3) ?
C7 N1 . 1.347(3) ?
C7 C8 . 1.512(3) ?
C8 C8 3_556 1.509(5) ?
C8 H8A . 0.9700 ?
C8 H8B . 0.9700 ?
C9 H9A . 0.9600 ?
C9 H9B . 0.9600 ?
C9 H9C . 0.9600 ?
N1 H1N . 0.853(17) ?

loop_
_geom_hbond_atom_site_label_D
_geom_hbond_atom_site_label_H
_geom_hbond_atom_site_label_A
_geom_hbond_site_symmetry_A
_geom_hbond_distance_DH
_geom_hbond_distance_HA
_geom_hbond_distance_DA
_geom_hbond_angle_DHA
N1 H1N O1 4_566 0.853(17) 1.991(18) 2.840(3) 173(3)

loop_
_geom_torsion_atom_site_label_1
_geom_torsion_atom_site_label_2
_geom_torsion_atom_site_label_3
_geom_torsion_atom_site_label_4
_geom_torsion_site_symmetry_1
_geom_torsion_site_symmetry_2
_geom_torsion_site_symmetry_3
_geom_torsion_site_symmetry_4
_geom_torsion
_geom_torsion_publ_flag
C6 C1 C2 C3 . . . . -2.3(4) ?
N1 C1 C2 C3 . . . . 179.4(2) ?
C6 C1 C2 C9 . . . . 176.8(3) ?
N1 C1 C2 C9 . . . . -1.5(4) ?
C1 C2 C3 C4 . . . . 0.6(4) ?
C9 C2 C3 C4 . . . . -178.6(3) ?
C2 C3 C4 C5 . . . . 1.4(5) ?
C3 C4 C5 C6 . . . . -1.6(5) ?
C4 C5 C6 C1 . . . . -0.1(5) ?
C2 C1 C6 C5 . . . . 2.1(4) ?
N1 C1 C6 C5 . . . . -179.5(3) ?
O1 C7 C8 C8 . . . 3_556 -30.5(4) ?
N1 C7 C8 C8 . . . 3_556 150.9(3) ?
O1 C7 N1 C1 . . . . 3.3(4) ?
C8 C7 N1 C1 . . . . -178.1(2) ?
C2 C1 N1 C7 . . . . -64.0(4) ?
C6 C1 N1 C7 . . . . 117.6(3) ?
